data_7228520
loop_
_publ_author_name
'Sykes, Nicole Margaret'
'Su, Hong'
'Weber, Edwin'
'Bourne, Susan A.'
'Nassimbeni, Luigi'

_publ_section_title
;
 Selectivity of Aliphatic Alcohols by Host-Guest Chemistry
;
_journal_name_full CrystEngComm
_journal_paper_doi 10.1039/C7CE00736A
_journal_year 2017
_chemical_formula_moiety
'C28 H18 O2, C5 H12 O1, C5 H12 O1, C28 H18 O2, C5 H12 O1, C5 H12 O1,C28 H18 O2, C5 H12 O1, C5 H12 O1 '
_chemical_formula_sum 'C114 H125 O12'
_chemical_formula_weight 1687.14
_chemical_name_systematic '9,9'-(ethyne-1,2-diyl)-bis(fluoren-9-ol) bis (3-pentanol) Clathrate'
_space_group_IT_number 2
_symmetry_cell_setting triclinic
_symmetry_space_group_name_Hall '-P 1'
_symmetry_space_group_name_H-M 'P -1'
_atom_sites_solution_hydrogens geom
_atom_sites_solution_primary direct
_atom_sites_solution_secondary difmap
_audit_creation_method SHELXL-97
_audit_update_record
;
2017-03-25 deposited with the CCDC.
2017-06-19 downloaded from the CCDC.
;
_cell_angle_alpha 91.21(3)
_cell_angle_beta 98.29(3)
_cell_angle_gamma 91.87(3)
_cell_formula_units_Z 1
_cell_length_a 9.6915(19)
_cell_length_b 15.380(3)
_cell_length_c 16.438(3)
_cell_measurement_reflns_used 73746
_cell_measurement_temperature 153(2)
_cell_measurement_theta_max 27.94
_cell_measurement_theta_min 1.25
_cell_volume 2422.5(8)
_computing_cell_refinement 'SAINT-Plus (Bruker, 2004)'
_computing_data_collection 'APEX2 (Bruker, 2005)'
_computing_data_reduction 'SAINT-Plus and XPREP (Bruker 2004)'
_computing_molecular_graphics 'X-seed (Barbour, 1999)'
_computing_publication_material 'SHELXL-97 (Sheldrick, 1997)'
_computing_structure_refinement 'SHELXL-97 (Sheldrick, 1997)'
_computing_structure_solution 'SHELXS-97 (Sheldrick, 1990)'
_diffrn_ambient_temperature 153(2)
_diffrn_measured_fraction_theta_full 0.998
_diffrn_measured_fraction_theta_max 0.998
_diffrn_measurement_device_type 'Bruker Kappa Duo Apex II diffractometer'
_diffrn_measurement_method '1.2\% \f scans and \w scans'
_diffrn_radiation_monochromator graphite
_diffrn_radiation_source 'fine-focus sealed tube'
_diffrn_radiation_type MoK\a
_diffrn_radiation_wavelength 0.71073
_diffrn_reflns_av_R_equivalents 0.0423
_diffrn_reflns_av_sigmaI/netI 0.0308
_diffrn_reflns_limit_h_max 12
_diffrn_reflns_limit_h_min -12
_diffrn_reflns_limit_k_max 20
_diffrn_reflns_limit_k_min -20
_diffrn_reflns_limit_l_max 21
_diffrn_reflns_limit_l_min -21
_diffrn_reflns_number 73746
_diffrn_reflns_theta_full 27.94
_diffrn_reflns_theta_max 27.94
_diffrn_reflns_theta_min 1.25
_exptl_absorpt_coefficient_mu 0.073
_exptl_absorpt_correction_T_max 0.9956
_exptl_absorpt_correction_T_min 0.9705
_exptl_absorpt_correction_type multi-scan
_exptl_absorpt_process_details '(SADABS; Sheldrick, 1996)'
_exptl_crystal_colour colorless
_exptl_crystal_density_diffrn 1.156
_exptl_crystal_density_method 'not measured'
_exptl_crystal_description block
_exptl_crystal_F_000 905
_exptl_crystal_size_max 0.41
_exptl_crystal_size_mid 0.39
_exptl_crystal_size_min 0.06
_refine_diff_density_max 0.315
_refine_diff_density_min -0.251
_refine_diff_density_rms 0.037
_refine_ls_extinction_method none
_refine_ls_goodness_of_fit_ref 1.027
_refine_ls_hydrogen_treatment mixed
_refine_ls_matrix_type full
_refine_ls_number_parameters 775
_refine_ls_number_reflns 11612
_refine_ls_number_restraints 517
_refine_ls_restrained_S_all 1.030
_refine_ls_R_factor_all 0.0694
_refine_ls_R_factor_gt 0.0455
_refine_ls_shift/su_max 0.000
_refine_ls_shift/su_mean 0.000
_refine_ls_structure_factor_coef Fsqd
_refine_ls_weighting_details 'calc w=1/[\s^2^(Fo^2^)+(0.0544P)^2^+0.4007P] where P=(Fo^2^+2Fc^2^)/3'
_refine_ls_weighting_scheme calc
_refine_ls_wR_factor_gt 0.1070
_refine_ls_wR_factor_ref 0.1201
_reflns_number_gt 8408
_reflns_number_total 11612
_reflns_threshold_expression >2sigma(I)
_cod_data_source_file c7ce00736a2.cif
_cod_data_source_block 3H_6_3PENT
_cod_depositor_comments
;
The following automatic conversions were performed:

'_symmetry_cell_setting' value 'Triclinic' changed to 'triclinic'
according to
/home/data/users/saulius/crontab/automatic-downloads/rss-feeds/RSC/lib/dictionaries/cif_core.dic
dictionary named 'cif_core.dic' version 2.4.2 from 2011-04-26.

Automatic conversion script
Id: cif_fix_values 4973 2017-02-22 13:04:09Z antanas 
;
_cod_original_cell_volume 2422.6(8)
_cod_original_sg_symbol_H-M P-1
_cod_database_code 7228520

loop_
_symmetry_equiv_pos_as_xyz
'x, y, z'
'-x, -y, -z'

loop_
_atom_site_label
_atom_site_type_symbol
_atom_site_fract_x
_atom_site_fract_y
_atom_site_fract_z
_atom_site_U_iso_or_equiv
_atom_site_adp_type
_atom_site_occupancy
_atom_site_symmetry_multiplicity
_atom_site_calc_flag
_atom_site_refinement_flags
_atom_site_disorder_assembly
_atom_site_disorder_group
O13 O 0.06979(8) 0.25069(5) -0.26915(5) 0.02732(19) Uani 1 1 d D . .
O13' O -0.18942(9) -0.09949(6) 0.08458(5) 0.0301(2) Uani 1 1 d D . .
O16 O 0.41215(10) 0.49461(6) -0.41170(5) 0.0381(2) Uani 1 1 d D . .
O31 O 0.4183(15) 0.3819(19) -0.5416(15) 0.054(4) Uani 0.168(4) 1 d PDU A 1
O31' O 0.4419(3) 0.3747(3) -0.5271(2) 0.0429(7) Uani 0.832(4) 1 d PDU A 2
O36 O -0.0203(7) 0.0975(9) -0.2115(7) 0.048(3) Uani 0.511(5) 1 d PDU B 2
O36' O -0.0177(6) 0.0900(8) -0.2174(6) 0.0316(14) Uani 0.489(5) 1 d PDU B 1
O41 O -0.28313(10) -0.25175(6) 0.14022(6) 0.0378(2) Uani 1 1 d DU . .
H13A H 0.147(2) 0.257(2) -0.2248(14) 0.057(10) Uiso 0.50 1 d PD . .
H16B H 0.416(3) 0.4469(12) -0.4517(13) 0.043(8) Uiso 0.50 1 d PD . .
H13C H -0.1048(19) -0.096(2) 0.1239(15) 0.049(9) Uiso 0.50 1 d PD . .
H41A H -0.251(4) -0.2042(18) 0.108(2) 0.076(12) Uiso 0.50 1 d PD . .
H13B H 0.025(3) 0.1955(11) -0.260(2) 0.056(9) Uiso 0.50 1 d PD . .
H13D H -0.244(4) -0.1520(18) 0.095(3) 0.105(16) Uiso 0.50 1 d PD . .
H41B H -0.206(3) -0.274(2) 0.1767(19) 0.079(12) Uiso 0.50 1 d PD . .
H16A H 0.493(3) 0.534(2) -0.409(3) 0.116(17) Uiso 0.50 1 d PD . .
H31H H 0.502(3) 0.4041(19) -0.5609(18) 0.050(9) Uiso 0.50 1 d PD . .
H36B H 0.014(4) 0.1369(19) -0.249(2) 0.082(14) Uiso 0.50 1 d PD . .
H36A H 0.059(3) 0.076(3) -0.176(2) 0.116(18) Uiso 0.50 1 d PD . .
C1 C 0.01579(12) 0.26043(8) -0.41854(7) 0.0271(3) Uani 1 1 d . . .
C1' C -0.27594(12) -0.09326(8) -0.06087(7) 0.0272(3) Uani 1 1 d . . .
C2 C -0.07841(13) 0.32566(9) -0.43434(8) 0.0355(3) Uani 1 1 d . . .
H2 H -0.0791 0.3734 -0.3967 0.043 Uiso 1 1 calc R . .
C2' C -0.37548(14) -0.03072(9) -0.06764(8) 0.0362(3) Uani 1 1 d . . .
H2' H -0.3672 0.0180 -0.0305 0.043 Uiso 1 1 calc R . .
C3 C -0.17244(15) 0.31944(10) -0.50702(9) 0.0457(4) Uani 1 1 d . . .
H3 H -0.2392 0.3630 -0.5188 0.055 Uiso 1 1 calc R . .
C3' C -0.48868(15) -0.04088(10) -0.13042(10) 0.0471(4) Uani 1 1 d . . .
H3' H -0.5593 0.0009 -0.1356 0.057 Uiso 1 1 calc R . .
C4 C -0.16965(15) 0.25052(11) -0.56213(9) 0.0478(4) Uani 1 1 d . . .
H4 H -0.2343 0.2477 -0.6114 0.057 Uiso 1 1 calc R . .
C4' C -0.49909(16) -0.11098(10) -0.18496(10) 0.0500(4) Uani 1 1 d . . .
H4' H -0.5768 -0.1166 -0.2274 0.060 Uiso 1 1 calc R . .
C5 C -0.07416(15) 0.18556(10) -0.54671(8) 0.0408(3) Uani 1 1 d . . .
H5 H -0.0721 0.1387 -0.5850 0.049 Uiso 1 1 calc R . .
C5' C -0.39834(15) -0.17326(9) -0.17896(8) 0.0426(3) Uani 1 1 d . . .
H5' H -0.4055 -0.2210 -0.2171 0.051 Uiso 1 1 calc R . .
C6 C 0.01849(13) 0.19073(8) -0.47377(8) 0.0305(3) Uani 1 1 d . . .
C6' C -0.28656(13) -0.16430(8) -0.11587(7) 0.0306(3) Uani 1 1 d . . .
C7 C 0.12876(13) 0.13234(8) -0.44010(8) 0.0302(3) Uani 1 1 d . . .
C7' C -0.16933(13) -0.22125(8) -0.09148(8) 0.0307(3) Uani 1 1 d . . .
C8 C 0.17186(15) 0.05449(9) -0.47056(9) 0.0404(3) Uani 1 1 d . . .
H8 H 0.1280 0.0303 -0.5218 0.048 Uiso 1 1 calc R . .
C8' C -0.13274(16) -0.29877(9) -0.12581(9) 0.0425(3) Uani 1 1 d . . .
H8' H -0.1861 -0.3231 -0.1745 0.051 Uiso 1 1 calc R . .
C9 C 0.28030(15) 0.01281(9) -0.42457(10) 0.0444(4) Uani 1 1 d . . .
H9 H 0.3109 -0.0405 -0.4447 0.053 Uiso 1 1 calc R . .
C9' C -0.01674(17) -0.33999(10) -0.08762(11) 0.0494(4) Uani 1 1 d . . .
H9' H 0.0094 -0.3932 -0.1104 0.059 Uiso 1 1 calc R . .
C10 C 0.34467(15) 0.04760(9) -0.34988(10) 0.0423(3) Uani 1 1 d . . .
H10 H 0.4187 0.0178 -0.3194 0.051 Uiso 1 1 calc R . .
C10' C 0.06156(16) -0.30479(10) -0.01687(11) 0.0488(4) Uani 1 1 d . . .
H10' H 0.1405 -0.3343 0.0084 0.059 Uiso 1 1 calc R . .
C11 C 0.30237(13) 0.12568(8) -0.31881(8) 0.0343(3) Uani 1 1 d . . .
H11 H 0.3466 0.1497 -0.2676 0.041 Uiso 1 1 calc R . .
C11' C 0.02615(14) -0.22677(9) 0.01775(9) 0.0392(3) Uani 1 1 d . . .
H11' H 0.0799 -0.2025 0.0663 0.047 Uiso 1 1 calc R . .
C12 C 0.19440(12) 0.16723(7) -0.36444(7) 0.0268(3) Uani 1 1 d . . .
C12' C -0.08913(12) -0.18565(8) -0.02032(7) 0.0286(3) Uani 1 1 d . . .
C13 C 0.12867(12) 0.25279(7) -0.34427(7) 0.0246(2) Uani 1 1 d . . .
C13' C -0.14800(12) -0.09954(7) 0.00455(7) 0.0256(2) Uani 1 1 d . . .
C14 C 0.22970(12) 0.32741(8) -0.33901(7) 0.0260(2) Uani 1 1 d . . .
C14' C -0.04410(12) -0.02760(8) 0.00127(7) 0.0284(3) Uani 1 1 d . . .
C15 C 0.30860(12) 0.38887(8) -0.33533(7) 0.0273(3) Uani 1 1 d . . .
C16 C 0.40572(12) 0.46544(8) -0.33017(7) 0.0272(3) Uani 1 1 d . . .
C17 C 0.54813(12) 0.44562(8) -0.28248(7) 0.0289(3) Uani 1 1 d . . .
C18 C 0.64115(14) 0.38444(9) -0.30061(9) 0.0399(3) Uani 1 1 d . . .
H18 H 0.6209 0.3477 -0.3483 0.048 Uiso 1 1 calc R . .
C19 C 0.76547(15) 0.37797(10) -0.24713(11) 0.0496(4) Uani 1 1 d . . .
H19 H 0.8315 0.3369 -0.2588 0.059 Uiso 1 1 calc R . .
C20 C 0.79352(14) 0.43072(11) -0.17727(10) 0.0496(4) Uani 1 1 d . . .
H20 H 0.8787 0.4250 -0.1414 0.060 Uiso 1 1 calc R . .
C21 C 0.69998(14) 0.49188(10) -0.15830(9) 0.0425(3) Uani 1 1 d . . .
H21 H 0.7196 0.5275 -0.1098 0.051 Uiso 1 1 calc R . .
C22 C 0.57706(13) 0.49947(8) -0.21219(8) 0.0311(3) Uani 1 1 d . . .
C23 C 0.46000(13) 0.55811(8) -0.20982(7) 0.0301(3) Uani 1 1 d . . .
C24 C 0.43902(15) 0.62382(9) -0.15440(9) 0.0411(3) Uani 1 1 d . . .
H24 H 0.5071 0.6375 -0.1079 0.049 Uiso 1 1 calc R . .
C25 C 0.31693(16) 0.66911(10) -0.16808(10) 0.0459(4) Uani 1 1 d . . .
H25 H 0.3015 0.7144 -0.1306 0.055 Uiso 1 1 calc R . .
C26 C 0.21735(16) 0.64942(9) -0.23535(9) 0.0432(3) Uani 1 1 d . . .
H26 H 0.1343 0.6812 -0.2436 0.052 Uiso 1 1 calc R . .
C27 C 0.23743(14) 0.58355(8) -0.29117(8) 0.0348(3) Uani 1 1 d . . .
H27 H 0.1688 0.5697 -0.3374 0.042 Uiso 1 1 calc R . .
C28 C 0.35945(12) 0.53866(8) -0.27796(7) 0.0268(3) Uani 1 1 d . . .
C29 C 0.4639(12) 0.1808(8) -0.5721(8) 0.055(3) Uani 0.168(4) 1 d PDU A 1
H29A H 0.5472 0.2144 -0.5468 0.082 Uiso 0.168(4) 1 calc PR A 1
H29B H 0.4688 0.1704 -0.6306 0.082 Uiso 0.168(4) 1 calc PR A 1
H29C H 0.4589 0.1249 -0.5449 0.082 Uiso 0.168(4) 1 calc PR A 1
C29' C 0.4799(3) 0.18972(16) -0.5134(2) 0.0814(10) Uani 0.832(4) 1 d PU A 2
H29D H 0.5605 0.2277 -0.4916 0.122 Uiso 0.832(4) 1 calc PR A 2
H29E H 0.5122 0.1335 -0.5307 0.122 Uiso 0.832(4) 1 calc PR A 2
H29F H 0.4207 0.1808 -0.4705 0.122 Uiso 0.832(4) 1 calc PR A 2
C30 C 0.3334(12) 0.2319(7) -0.5628(9) 0.062(2) Uani 0.168(4) 1 d PDU A 1
H30A H 0.2509 0.2002 -0.5937 0.074 Uiso 0.168(4) 1 calc PR A 1
H30B H 0.3211 0.2337 -0.5041 0.074 Uiso 0.168(4) 1 calc PR A 1
C30' C 0.3970(3) 0.23172(16) -0.58621(17) 0.0702(7) Uani 0.832(4) 1 d PU A 2
H30C H 0.3237 0.1897 -0.6125 0.084 Uiso 0.832(4) 1 calc PR A 2
H30D H 0.4598 0.2455 -0.6270 0.084 Uiso 0.832(4) 1 calc PR A 2
C31 C 0.3377(12) 0.3190(11) -0.5912(11) 0.059(2) Uani 0.168(4) 1 d PDU A 1
H31 H 0.3669 0.3184 -0.6472 0.071 Uiso 0.168(4) 1 calc PR A 1
C31' C 0.3283(2) 0.31505(16) -0.56298(14) 0.0386(5) Uani 0.832(4) 1 d PU A 2
H31' H 0.2695 0.3010 -0.5194 0.046 Uiso 0.832(4) 1 calc PR A 2
C32 C 0.1918(12) 0.3566(7) -0.5965(9) 0.063(2) Uiso 0.168(4) 1 d PDU A 1
H32A H 0.1484 0.3444 -0.6541 0.075 Uiso 0.168(4) 1 calc PR A 1
H32B H 0.1413 0.3180 -0.5625 0.075 Uiso 0.168(4) 1 calc PR A 1
C32' C 0.2373(3) 0.35527(16) -0.63324(15) 0.0654(7) Uani 0.832(4) 1 d PU A 2
H32C H 0.2961 0.3711 -0.6756 0.079 Uiso 0.832(4) 1 calc PR A 2
H32D H 0.1670 0.3107 -0.6582 0.079 Uiso 0.832(4) 1 calc PR A 2
C33 C 0.146(2) 0.4481(9) -0.5769(13) 0.075(5) Uani 0.168(4) 1 d PDU A 1
H33A H 0.1035 0.4473 -0.5263 0.113 Uiso 0.168(4) 1 calc PR A 1
H33B H 0.0779 0.4671 -0.6224 0.113 Uiso 0.168(4) 1 calc PR A 1
H33C H 0.2274 0.4885 -0.5694 0.113 Uiso 0.168(4) 1 calc PR A 1
C33' C 0.1652(4) 0.4315(3) -0.6125(3) 0.0827(12) Uani 0.832(4) 1 d PU A 2
H33D H 0.2334 0.4768 -0.5886 0.124 Uiso 0.832(4) 1 calc PR A 2
H33E H 0.1030 0.4163 -0.5725 0.124 Uiso 0.832(4) 1 calc PR A 2
H33F H 0.1103 0.4530 -0.6623 0.124 Uiso 0.832(4) 1 calc PR A 2
C34 C 0.0795(16) -0.0868(8) -0.2204(6) 0.0457(19) Uani 0.489(5) 1 d PU B 1
H34A H 0.1503 -0.0428 -0.1967 0.069 Uiso 0.489(5) 1 calc PR B 1
H34B H 0.1242 -0.1330 -0.2479 0.069 Uiso 0.489(5) 1 calc PR B 1
H34C H 0.0333 -0.1116 -0.1766 0.069 Uiso 0.489(5) 1 calc PR B 1
C34' C 0.1044(16) -0.0855(9) -0.2175(8) 0.061(3) Uani 0.511(5) 1 d PU B 2
H34D H 0.1470 -0.0788 -0.2677 0.092 Uiso 0.511(5) 1 calc PR B 2
H34E H 0.1127 -0.1456 -0.1993 0.092 Uiso 0.511(5) 1 calc PR B 2
H34F H 0.1521 -0.0458 -0.1743 0.092 Uiso 0.511(5) 1 calc PR B 2
C35 C -0.0283(4) -0.0445(2) -0.2828(2) 0.0451(10) Uani 0.489(5) 1 d PU B 1
H35A H 0.0204 -0.0187 -0.3260 0.054 Uiso 0.489(5) 1 calc PR B 1
H35B H -0.0944 -0.0905 -0.3095 0.054 Uiso 0.489(5) 1 calc PR B 1
C35' C -0.0481(3) -0.06421(19) -0.2349(2) 0.0426(9) Uani 0.511(5) 1 d PU B 2
H35C H -0.0978 -0.1101 -0.2721 0.051 Uiso 0.511(5) 1 calc PR B 2
H35D H -0.0876 -0.0656 -0.1827 0.051 Uiso 0.511(5) 1 calc PR B 2
C36 C -0.0757(5) 0.0220(3) -0.2728(3) 0.0345(9) Uani 0.511(5) 1 d PU B 2
H36 H -0.0290 0.0263 -0.3231 0.041 Uiso 0.511(5) 1 calc PR B 2
C36' C -0.1112(5) 0.0255(4) -0.2480(3) 0.0386(10) Uani 0.489(5) 1 d PU B 1
H36' H -0.1581 0.0013 -0.2026 0.046 Uiso 0.489(5) 1 calc PR B 1
C37 C -0.2180(9) 0.0603(5) -0.3129(5) 0.0519(15) Uani 0.489(5) 1 d PU B 1
H37A H -0.1702 0.0835 -0.3576 0.062 Uiso 0.489(5) 1 calc PR B 1
H37B H -0.2820 0.0118 -0.3366 0.062 Uiso 0.489(5) 1 calc PR B 1
C37' C -0.2335(9) 0.0364(5) -0.2961(5) 0.0523(14) Uani 0.511(5) 1 d PU B 2
H37C H -0.2762 -0.0125 -0.3323 0.063 Uiso 0.511(5) 1 calc PR B 2
H37D H -0.2781 0.0365 -0.2456 0.063 Uiso 0.511(5) 1 calc PR B 2
C38 C -0.3019(4) 0.1303(3) -0.2822(4) 0.0777(17) Uani 0.489(5) 1 d PU B 1
H38A H -0.3509 0.1077 -0.2385 0.117 Uiso 0.489(5) 1 calc PR B 1
H38B H -0.3701 0.1497 -0.3275 0.117 Uiso 0.489(5) 1 calc PR B 1
H38C H -0.2398 0.1796 -0.2605 0.117 Uiso 0.489(5) 1 calc PR B 1
C38' C -0.2617(4) 0.1218(3) -0.3401(3) 0.0548(11) Uani 0.511(5) 1 d PU B 2
H38D H -0.2290 0.1707 -0.3023 0.082 Uiso 0.511(5) 1 calc PR B 2
H38E H -0.3621 0.1257 -0.3581 0.082 Uiso 0.511(5) 1 calc PR B 2
H38F H -0.2122 0.1238 -0.3879 0.082 Uiso 0.511(5) 1 calc PR B 2
C39 C -0.1875(9) -0.4285(6) 0.1039(5) 0.0489(16) Uani 0.746(4) 1 d PU C 1
H39A H -0.1152 -0.3839 0.1236 0.073 Uiso 0.746(4) 1 calc PR C 1
H39B H -0.1514 -0.4694 0.0663 0.073 Uiso 0.746(4) 1 calc PR C 1
H39C H -0.2143 -0.4599 0.1508 0.073 Uiso 0.746(4) 1 calc PR C 1
C39' C -0.200(2) -0.4274(16) 0.1010(14) 0.041(4) Uani 0.254(4) 1 d PU C 2
H39D H -0.1733 -0.4186 0.0465 0.061 Uiso 0.254(4) 1 calc PR C 2
H39E H -0.1920 -0.4889 0.1149 0.061 Uiso 0.254(4) 1 calc PR C 2
H39F H -0.1386 -0.3916 0.1420 0.061 Uiso 0.254(4) 1 calc PR C 2
C40 C -0.3162(2) -0.38479(13) 0.05811(14) 0.0367(5) Uani 0.746(4) 1 d PU C 1
H40A H -0.2883 -0.3551 0.0098 0.044 Uiso 0.746(4) 1 calc PR C 1
H40B H -0.3872 -0.4307 0.0374 0.044 Uiso 0.746(4) 1 calc PR C 1
C40' C -0.3402(6) -0.4030(4) 0.1007(5) 0.0384(13) Uani 0.254(4) 1 d PU C 2
H40C H -0.3655 -0.4114 0.1563 0.046 Uiso 0.254(4) 1 calc PR C 2
H40D H -0.4019 -0.4426 0.0621 0.046 Uiso 0.254(4) 1 calc PR C 2
C41 C -0.3824(3) -0.31917(16) 0.10934(16) 0.0300(5) Uani 0.746(4) 1 d PU C 1
H41 H -0.4146 -0.3495 0.1568 0.036 Uiso 0.746(4) 1 calc PR C 1
C41' C -0.3678(8) -0.3118(5) 0.0770(5) 0.0328(13) Uani 0.254(4) 1 d PU C 2
H41' H -0.3422 -0.3011 0.0211 0.039 Uiso 0.254(4) 1 calc PR C 2
C42 C -0.5068(6) -0.2784(4) 0.0595(3) 0.0399(9) Uani 0.746(4) 1 d PU C 1
H42A H -0.5751 -0.3251 0.0368 0.048 Uiso 0.746(4) 1 calc PR C 1
H42B H -0.4751 -0.2480 0.0126 0.048 Uiso 0.746(4) 1 calc PR C 1
C42' C -0.5205(19) -0.2880(12) 0.0799(8) 0.039(2) Uani 0.254(4) 1 d PU C 2
H42C H -0.5832 -0.3319 0.0471 0.047 Uiso 0.254(4) 1 calc PR C 2
H42D H -0.5391 -0.2903 0.1375 0.047 Uiso 0.254(4) 1 calc PR C 2
C43 C -0.5789(2) -0.21388(16) 0.10950(18) 0.0572(7) Uani 0.746(4) 1 d PU C 1
H43A H -0.6119 -0.2437 0.1556 0.086 Uiso 0.746(4) 1 calc PR C 1
H43B H -0.6584 -0.1901 0.0744 0.086 Uiso 0.746(4) 1 calc PR C 1
H43C H -0.5127 -0.1664 0.1308 0.086 Uiso 0.746(4) 1 calc PR C 1
C43' C -0.5540(6) -0.1989(4) 0.0474(5) 0.0499(18) Uani 0.254(4) 1 d PU C 2
H43D H -0.4944 -0.1548 0.0806 0.075 Uiso 0.254(4) 1 calc PR C 2
H43E H -0.6522 -0.1876 0.0504 0.075 Uiso 0.254(4) 1 calc PR C 2
H43F H -0.5373 -0.1963 -0.0099 0.075 Uiso 0.254(4) 1 calc PR C 2

loop_
_atom_site_aniso_label
_atom_site_aniso_U_11
_atom_site_aniso_U_22
_atom_site_aniso_U_33
_atom_site_aniso_U_23
_atom_site_aniso_U_13
_atom_site_aniso_U_12
O13 0.0265(4) 0.0281(4) 0.0273(4) 0.0030(3) 0.0043(3) -0.0026(3)
O13' 0.0322(5) 0.0322(5) 0.0256(4) 0.0018(4) 0.0044(4) -0.0061(4)
O16 0.0451(6) 0.0451(6) 0.0235(4) 0.0033(4) 0.0065(4) -0.0149(5)
O31 0.029(5) 0.041(6) 0.082(8) 0.010(5) -0.021(5) -0.006(4)
O31' 0.0356(12) 0.0303(10) 0.0606(15) 0.0023(10) 0.0017(14) -0.0082(12)
O36 0.044(4) 0.039(3) 0.056(5) -0.008(2) -0.005(3) -0.015(2)
O36' 0.039(3) 0.027(2) 0.027(2) 0.004(2) 0.0032(19) -0.0110(18)
O41 0.0348(5) 0.0344(5) 0.0410(5) 0.0019(4) -0.0021(4) -0.0120(4)
C1 0.0236(6) 0.0300(6) 0.0270(6) 0.0062(5) 0.0016(5) -0.0036(5)
C1' 0.0261(6) 0.0284(6) 0.0262(6) 0.0049(5) 0.0013(5) -0.0041(5)
C2 0.0323(7) 0.0364(7) 0.0375(7) 0.0086(6) 0.0022(5) 0.0037(6)
C2' 0.0341(7) 0.0329(7) 0.0404(7) 0.0047(6) 0.0009(6) 0.0010(5)
C3 0.0343(7) 0.0531(9) 0.0477(8) 0.0188(7) -0.0037(6) 0.0044(6)
C3' 0.0360(8) 0.0461(9) 0.0564(9) 0.0151(7) -0.0058(7) 0.0047(6)
C4 0.0396(8) 0.0615(10) 0.0370(8) 0.0132(7) -0.0113(6) -0.0084(7)
C4' 0.0440(8) 0.0522(9) 0.0464(9) 0.0121(7) -0.0178(7) -0.0075(7)
C5 0.0408(8) 0.0463(8) 0.0321(7) 0.0012(6) -0.0034(6) -0.0099(6)
C5' 0.0503(9) 0.0404(8) 0.0319(7) 0.0015(6) -0.0085(6) -0.0102(7)
C6 0.0281(6) 0.0326(7) 0.0297(6) 0.0022(5) 0.0021(5) -0.0063(5)
C6' 0.0340(7) 0.0307(6) 0.0264(6) 0.0033(5) 0.0029(5) -0.0053(5)
C7 0.0289(6) 0.0283(6) 0.0332(6) -0.0010(5) 0.0050(5) -0.0047(5)
C7' 0.0340(7) 0.0296(6) 0.0296(6) 0.0027(5) 0.0086(5) -0.0031(5)
C8 0.0418(8) 0.0339(7) 0.0456(8) -0.0099(6) 0.0099(6) -0.0061(6)
C8' 0.0547(9) 0.0349(7) 0.0402(8) -0.0041(6) 0.0162(7) -0.0024(7)
C9 0.0440(8) 0.0286(7) 0.0628(10) -0.0050(7) 0.0159(7) 0.0026(6)
C9' 0.0554(9) 0.0352(8) 0.0645(10) 0.0010(7) 0.0300(8) 0.0084(7)
C10 0.0359(7) 0.0325(7) 0.0595(9) 0.0086(7) 0.0075(7) 0.0068(6)
C10' 0.0373(8) 0.0447(9) 0.0680(11) 0.0127(8) 0.0159(7) 0.0110(7)
C11 0.0306(7) 0.0322(7) 0.0391(7) 0.0039(6) 0.0012(5) 0.0016(5)
C11' 0.0284(7) 0.0411(8) 0.0485(8) 0.0095(6) 0.0052(6) 0.0014(6)
C12 0.0250(6) 0.0244(6) 0.0313(6) 0.0024(5) 0.0053(5) -0.0021(5)
C12' 0.0259(6) 0.0287(6) 0.0320(6) 0.0053(5) 0.0079(5) -0.0034(5)
C13 0.0230(6) 0.0243(6) 0.0258(6) 0.0019(5) 0.0015(4) -0.0016(4)
C13' 0.0254(6) 0.0268(6) 0.0239(6) 0.0026(5) 0.0015(5) -0.0036(5)
C14 0.0271(6) 0.0266(6) 0.0238(6) 0.0016(5) 0.0017(5) 0.0002(5)
C14' 0.0291(6) 0.0301(6) 0.0249(6) 0.0032(5) 0.0005(5) -0.0022(5)
C15 0.0298(6) 0.0284(6) 0.0234(6) 0.0007(5) 0.0035(5) -0.0023(5)
C16 0.0292(6) 0.0292(6) 0.0229(6) 0.0011(5) 0.0039(5) -0.0065(5)
C17 0.0255(6) 0.0302(6) 0.0319(6) 0.0011(5) 0.0085(5) -0.0053(5)
C18 0.0374(7) 0.0371(7) 0.0477(8) -0.0017(6) 0.0153(6) 0.0005(6)
C19 0.0351(8) 0.0499(9) 0.0676(11) 0.0100(8) 0.0174(7) 0.0106(7)
C20 0.0251(7) 0.0652(10) 0.0575(10) 0.0136(8) 0.0001(6) 0.0038(7)
C21 0.0303(7) 0.0550(9) 0.0397(8) 0.0005(7) -0.0017(6) -0.0049(6)
C22 0.0261(6) 0.0353(7) 0.0316(6) 0.0001(5) 0.0040(5) -0.0047(5)
C23 0.0292(6) 0.0320(6) 0.0289(6) -0.0006(5) 0.0051(5) -0.0044(5)
C24 0.0429(8) 0.0434(8) 0.0357(7) -0.0102(6) 0.0045(6) -0.0049(6)
C25 0.0534(9) 0.0382(8) 0.0488(9) -0.0082(7) 0.0173(7) 0.0032(7)
C26 0.0429(8) 0.0375(8) 0.0521(9) 0.0074(7) 0.0136(7) 0.0097(6)
C27 0.0332(7) 0.0359(7) 0.0347(7) 0.0085(6) 0.0023(5) 0.0008(5)
C28 0.0282(6) 0.0257(6) 0.0267(6) 0.0033(5) 0.0049(5) -0.0043(5)
C29 0.066(6) 0.048(5) 0.054(6) -0.004(5) 0.023(5) 0.005(4)
C29' 0.0709(16) 0.0445(13) 0.140(3) 0.0171(17) 0.0472(18) 0.0148(11)
C30 0.059(5) 0.054(4) 0.074(5) -0.007(4) 0.019(4) -0.008(4)
C30' 0.0755(18) 0.0515(13) 0.0887(18) -0.0326(13) 0.0383(14) -0.0153(13)
C31 0.057(4) 0.053(4) 0.066(4) -0.011(4) 0.012(4) -0.008(3)
C31' 0.0440(10) 0.0319(9) 0.0409(12) -0.0049(9) 0.0132(8) -0.0124(7)
C32' 0.0636(14) 0.0810(16) 0.0463(12) 0.0142(11) -0.0046(11) -0.0299(12)
C33 0.060(8) 0.051(7) 0.113(12) 0.004(8) 0.002(9) 0.018(5)
C33' 0.0530(18) 0.082(2) 0.110(3) 0.031(2) -0.005(2) 0.0086(16)
C34 0.062(5) 0.038(4) 0.039(3) -0.014(3) 0.015(3) 0.000(2)
C34' 0.059(5) 0.050(5) 0.072(5) 0.006(3) -0.003(3) 0.011(4)
C35 0.0520(19) 0.046(2) 0.036(2) -0.0043(15) 0.0040(15) -0.0063(15)
C35' 0.0498(19) 0.0351(15) 0.042(2) -0.0013(14) 0.0067(14) -0.0112(13)
C36 0.031(2) 0.0364(19) 0.034(2) -0.0047(17) 0.0004(14) -0.0103(17)
C36' 0.031(2) 0.0323(18) 0.050(3) -0.003(2) 0.0017(17) -0.0089(16)
C37 0.040(3) 0.059(4) 0.051(3) -0.002(3) -0.008(2) -0.012(3)
C37' 0.038(2) 0.051(3) 0.063(4) 0.012(2) -0.004(2) -0.019(2)
C38 0.045(2) 0.066(3) 0.116(5) 0.009(3) -0.011(3) 0.0036(19)
C38' 0.0337(17) 0.062(2) 0.066(3) 0.019(2) -0.0048(16) -0.0043(15)
C39 0.042(2) 0.046(3) 0.059(3) 0.010(2) 0.004(2) 0.011(2)
C39' 0.037(5) 0.042(7) 0.046(7) 0.001(6) 0.021(5) -0.007(5)
C40 0.0385(10) 0.0363(10) 0.0341(11) 0.0000(8) 0.0023(9) -0.0039(8)
C40' 0.038(3) 0.035(3) 0.042(3) 0.003(2) 0.005(2) -0.005(2)
C41 0.0278(10) 0.0318(10) 0.0290(12) 0.0006(10) 0.0012(10) -0.0088(7)
C41' 0.030(3) 0.035(3) 0.031(3) -0.001(3) 0.000(3) -0.009(2)
C42 0.0325(16) 0.0450(19) 0.039(2) 0.0005(15) -0.0035(14) -0.0012(13)
C42' 0.032(3) 0.039(3) 0.044(5) 0.006(4) 0.000(4) -0.007(3)
C43 0.0413(12) 0.0547(14) 0.0743(18) 0.0001(12) 0.0032(11) 0.0068(10)
C43' 0.036(3) 0.043(3) 0.067(4) 0.009(3) -0.006(3) 0.002(2)

loop_
_atom_type_symbol
_atom_type_description
_atom_type_scat_dispersion_real
_atom_type_scat_dispersion_imag
_atom_type_scat_source
C C 0.0033 0.0016 'International Tables Vol C Tables 4.2.6.8 and 6.1.1.4'
H H 0.0000 0.0000 'International Tables Vol C Tables 4.2.6.8 and 6.1.1.4'
O O 0.0106 0.0060 'International Tables Vol C Tables 4.2.6.8 and 6.1.1.4'

loop_
_geom_angle_atom_site_label_1
_geom_angle_atom_site_label_2
_geom_angle_atom_site_label_3
_geom_angle
_geom_angle_site_symmetry_1
C41 O41 C41' 22.7(2) .
C2 C1 C6 121.34(12) .
C2 C1 C13 127.96(12) .
C6 C1 C13 110.69(10) .
C2' C1' C6' 121.09(12) .
C2' C1' C13' 128.24(12) .
C6' C1' C13' 110.62(11) .
C1 C2 C3 118.07(14) .
C1' C2' C3' 118.27(14) .
C4 C3 C2 120.72(13) .
C4' C3' C2' 120.67(14) .
C3 C4 C5 121.22(13) .
C3' C4' C5' 121.17(13) .
C4 C5 C6 118.32(14) .
C4' C5' C6' 118.47(14) .
C5 C6 C1 120.31(12) .
C5 C6 C7 130.94(13) .
C1 C6 C7 108.75(11) .
C5' C6' C1' 120.31(12) .
C5' C6' C7' 130.86(13) .
C1' C6' C7' 108.79(11) .
C8 C7 C12 120.07(12) .
C8 C7 C6 131.23(12) .
C12 C7 C6 108.70(11) .
C8' C7' C12' 120.16(12) .
C8' C7' C6' 131.28(13) .
C12' C7' C6' 108.56(11) .
C9 C8 C7 118.57(14) .
C9' C8' C7' 118.56(14) .
C10 C9 C8 121.08(13) .
C10' C9' C8' 121.00(14) .
C9 C10 C11 120.82(13) .
C9' C10' C11' 120.84(14) .
C12 C11 C10 118.21(13) .
C12' C11' C10' 118.18(14) .
C11 C12 C7 121.25(12) .
C11 C12 C13 128.48(12) .
C7 C12 C13 110.27(10) .
C11' C12' C7' 121.25(13) .
C11' C12' C13' 128.25(12) .
C7' C12' C13' 110.51(10) .
O13 C13 C14 108.27(10) .
O13 C13 C1 111.32(9) .
C14 C13 C1 110.49(9) .
O13 C13 C12 113.09(9) .
C14 C13 C12 112.01(9) .
C1 C13 C12 101.58(10) .
O13' C13' C14' 108.89(10) .
O13' C13' C1' 109.96(9) .
C14' C13' C1' 112.68(9) .
O13' C13' C12' 113.73(9) .
C14' C13' C12' 110.01(10) .
C1' C13' C12' 101.48(10) .
C15 C14 C13 178.42(12) .
C14' C14' C13' 177.03(17) 2
C14 C15 C16 179.47(14) .
O16 C16 C15 108.50(10) .
O16 C16 C28 109.87(10) .
C15 C16 C28 111.58(10) .
O16 C16 C17 113.64(10) .
C15 C16 C17 111.32(10) .
C28 C16 C17 101.86(10) .
C18 C17 C22 121.10(12) .
C18 C17 C16 128.67(12) .
C22 C17 C16 110.22(11) .
C17 C18 C19 118.29(14) .
C20 C19 C18 120.59(14) .
C19 C20 C21 121.44(14) .
C22 C21 C20 118.10(14) .
C21 C22 C17 120.47(13) .
C21 C22 C23 130.84(13) .
C17 C22 C23 108.69(11) .
C24 C23 C28 120.10(12) .
C24 C23 C22 131.39(12) .
C28 C23 C22 108.51(11) .
C25 C24 C23 118.75(13) .
C26 C25 C24 121.00(14) .
C25 C26 C27 120.64(13) .
C28 C27 C26 118.48(13) .
C27 C28 C23 121.03(12) .
C27 C28 C16 128.27(11) .
C23 C28 C16 110.71(10) .
C31 C30 C29 114.2(11) .
C29' C30' C31' 113.1(2) .
O31 C31 C30 118.4(16) .
O31 C31 C32 101.2(14) .
C30 C31 C32 109.5(12) .
O31' C31' C32' 111.6(2) .
O31' C31' C30' 106.0(3) .
C32' C31' C30' 114.4(2) .
C33 C32 C31 131.1(14) .
C33' C32' C31' 115.8(3) .
C36' C35 C34 115.3(5) .
C36 C35' C34' 114.7(6) .
C35' C36 C37' 112.1(4) .
C35' C36 O36 111.0(4) .
C37' C36 O36 105.4(6) .
O36' C36' C37 109.9(5) .
O36' C36' C35 106.4(7) .
C37 C36' C35 111.4(5) .
C38 C37 C36' 113.7(6) .
C38' C37' C36 112.2(5) .
C41 C40 C39 114.9(4) .
C39' C40' C41' 114.8(11) .
O41 C41 C40 110.19(19) .
O41 C41 C42 108.6(3) .
C40 C41 C42 111.5(3) .
C40' C41' O41 108.3(6) .
C40' C41' C42' 112.6(9) .
O41 C41' C42' 104.6(9) .
C41 C42 C43 113.1(3) .
C43' C42' C41' 113.2(10) .

loop_
_geom_bond_atom_site_label_1
_geom_bond_atom_site_label_2
_geom_bond_distance
_geom_bond_site_symmetry_2
O13 C13 1.4335(14) .
O13' C13' 1.4297(14) .
O16 C16 1.4313(14) .
O31 C31 1.40(3) .
O31' C31' 1.457(5) .
O36 C36 1.551(17) .
O36' C36' 1.359(12) .
O41 C41 1.425(3) .
O41 C41' 1.507(8) .
C1 C2 1.3819(17) .
C1 C6 1.3935(18) .
C1 C13 1.5267(16) .
C1' C2' 1.3792(18) .
C1' C6' 1.3950(18) .
C1' C13' 1.5267(16) .
C2 C3 1.3939(19) .
C2' C3' 1.396(2) .
C3 C4 1.383(2) .
C3' C4' 1.379(2) .
C4 C5 1.386(2) .
C4' C5' 1.385(2) .
C5 C6 1.3898(18) .
C5' C6' 1.3887(18) .
C6 C7 1.4723(18) .
C6' C7' 1.4721(18) .
C7 C8 1.3879(19) .
C7 C12 1.4004(18) .
C7' C8' 1.3867(19) .
C7' C12' 1.3984(18) .
C8 C9 1.386(2) .
C8' C9' 1.386(2) .
C9 C10 1.383(2) .
C9' C10' 1.383(2) .
C10 C11 1.3919(19) .
C10' C11' 1.391(2) .
C11 C12 1.3797(17) .
C11' C12' 1.3787(18) .
C12 C13 1.5311(17) .
C12' C13' 1.5298(17) .
C13 C14 1.4770(17) .
C13' C14' 1.4787(17) .
C14 C15 1.1912(17) .
C14' C14' 1.191(2) 2
C15 C16 1.4767(17) .
C16 C28 1.5196(18) .
C16 C17 1.5291(17) .
C17 C18 1.3812(18) .
C17 C22 1.3967(18) .
C18 C19 1.393(2) .
C19 C20 1.381(2) .
C20 C21 1.389(2) .
C21 C22 1.3880(18) .
C22 C23 1.4764(18) .
C23 C24 1.3859(19) .
C23 C28 1.3950(17) .
C24 C25 1.385(2) .
C25 C26 1.380(2) .
C26 C27 1.390(2) .
C27 C28 1.3811(17) .
C29 C30 1.535(5) .
C29' C30' 1.512(4) .
C30 C31 1.43(2) .
C30' C31' 1.529(4) .
C31 C32 1.537(5) .
C31' C32' 1.506(3) .
C32 C33 1.531(5) .
C32' C33' 1.443(4) .
C34 C35 1.527(13) .
C34' C35' 1.511(14) .
C35 C36' 1.515(6) .
C35' C36 1.493(6) .
C36 C37' 1.547(10) .
C36' C37 1.497(10) .
C37 C38 1.492(10) .
C37' C38' 1.526(7) .
C39 C40 1.541(8) .
C39' C40' 1.42(2) .
C40 C41 1.518(4) .
C40' C41' 1.486(10) .
C41 C42 1.518(7) .
C41' C42' 1.54(2) .
C42 C43 1.525(6) .
C42' C43' 1.510(18) .

loop_
_geom_torsion_atom_site_label_1
_geom_torsion_atom_site_label_2
_geom_torsion_atom_site_label_3
_geom_torsion_atom_site_label_4
_geom_torsion
_geom_torsion_site_symmetry_4
C6 C1 C2 C3 0.72(18) .
C13 C1 C2 C3 179.58(12) .
C6' C1' C2' C3' 0.90(19) .
C13' C1' C2' C3' -176.41(12) .
C1 C2 C3 C4 -1.0(2) .
C1' C2' C3' C4' -1.1(2) .
C2 C3 C4 C5 0.3(2) .
C2' C3' C4' C5' 0.2(2) .
C3 C4 C5 C6 0.6(2) .
C3' C4' C5' C6' 0.8(2) .
C4 C5 C6 C1 -0.90(19) .
C4 C5 C6 C7 179.17(13) .
C2 C1 C6 C5 0.22(18) .
C13 C1 C6 C5 -178.81(11) .
C2 C1 C6 C7 -179.84(11) .
C13 C1 C6 C7 1.13(13) .
C4' C5' C6' C1' -0.9(2) .
C4' C5' C6' C7' 176.40(13) .
C2' C1' C6' C5' 0.09(19) .
C13' C1' C6' C5' 177.83(11) .
C2' C1' C6' C7' -177.77(11) .
C13' C1' C6' C7' -0.03(13) .
C5 C6 C7 C8 -0.9(2) .
C1 C6 C7 C8 179.20(13) .
C5 C6 C7 C12 179.30(13) .
C1 C6 C7 C12 -0.64(14) .
C5' C6' C7' C8' 2.8(2) .
C1' C6' C7' C8' -179.66(13) .
C5' C6' C7' C12' -176.21(13) .
C1' C6' C7' C12' 1.35(14) .
C12 C7 C8 C9 0.00(19) .
C6 C7 C8 C9 -179.82(13) .
C12' C7' C8' C9' 0.67(19) .
C6' C7' C8' C9' -178.22(13) .
C7 C8 C9 C10 0.0(2) .
C7' C8' C9' C10' -0.2(2) .
C8 C9 C10 C11 -0.1(2) .
C8' C9' C10' C11' -0.2(2) .
C9 C10 C11 C12 0.1(2) .
C9' C10' C11' C12' 0.1(2) .
C10 C11 C12 C7 -0.12(18) .
C10 C11 C12 C13 179.90(12) .
C8 C7 C12 C11 0.05(18) .
C6 C7 C12 C11 179.91(11) .
C8 C7 C12 C13 -179.96(11) .
C6 C7 C12 C13 -0.11(13) .
C10' C11' C12' C7' 0.41(19) .
C10' C11' C12' C13' -179.07(12) .
C8' C7' C12' C11' -0.81(18) .
C6' C7' C12' C11' 178.31(11) .
C8' C7' C12' C13' 178.76(11) .
C6' C7' C12' C13' -2.12(13) .
C2 C1 C13 O13 59.27(15) .
C6 C1 C13 O13 -121.77(11) .
C2 C1 C13 C14 -61.07(16) .
C6 C1 C13 C14 117.89(11) .
C2 C1 C13 C12 179.92(12) .
C6 C1 C13 C12 -1.13(12) .
C11 C12 C13 O13 -59.90(16) .
C7 C12 C13 O13 120.12(11) .
C11 C12 C13 C14 62.78(16) .
C7 C12 C13 C14 -117.20(11) .
C11 C12 C13 C1 -179.30(12) .
C7 C12 C13 C1 0.72(12) .
C2' C1' C13' O13' 55.68(16) .
C6' C1' C13' O13' -121.85(11) .
C2' C1' C13' C14' -66.00(16) .
C6' C1' C13' C14' 116.47(12) .
C2' C1' C13' C12' 176.39(12) .
C6' C1' C13' C12' -1.14(12) .
C11' C12' C13' O13' -60.45(16) .
C7' C12' C13' O13' 120.02(11) .
C11' C12' C13' C14' 62.00(16) .
C7' C12' C13' C14' -117.53(11) .
C11' C12' C13' C1' -178.48(12) .
C7' C12' C13' C1' 1.99(12) .
O13 C13 C14 C15 -83(5) .
C1 C13 C14 C15 39(5) .
C12 C13 C14 C15 152(5) .
O13' C13' C14' C14' 107(3) 2
C1' C13' C14' C14' -131(3) 2
C12' C13' C14' C14' -19(3) 2
C13 C14 C15 C16 60(20) .
C14 C15 C16 O16 -130(18) .
C14 C15 C16 C28 -9(18) .
C14 C15 C16 C17 104(18) .
O16 C16 C17 C18 -61.69(16) .
C15 C16 C17 C18 61.17(16) .
C28 C16 C17 C18 -179.80(12) .
O16 C16 C17 C22 118.95(11) .
C15 C16 C17 C22 -118.18(11) .
C28 C16 C17 C22 0.85(12) .
C22 C17 C18 C19 -0.35(19) .
C16 C17 C18 C19 -179.64(12) .
C17 C18 C19 C20 0.9(2) .
C18 C19 C20 C21 -0.4(2) .
C19 C20 C21 C22 -0.7(2) .
C20 C21 C22 C17 1.2(2) .
C20 C21 C22 C23 -179.01(13) .
C18 C17 C22 C21 -0.73(19) .
C16 C17 C22 C21 178.68(11) .
C18 C17 C22 C23 179.46(11) .
C16 C17 C22 C23 -1.13(13) .
C21 C22 C23 C24 1.4(2) .
C17 C22 C23 C24 -178.77(13) .
C21 C22 C23 C28 -178.82(13) .
C17 C22 C23 C28 0.96(14) .
C28 C23 C24 C25 0.1(2) .
C22 C23 C24 C25 179.84(13) .
C23 C24 C25 C26 0.2(2) .
C24 C25 C26 C27 -0.1(2) .
C25 C26 C27 C28 -0.3(2) .
C26 C27 C28 C23 0.63(18) .
C26 C27 C28 C16 -179.27(12) .
C24 C23 C28 C27 -0.55(18) .
C22 C23 C28 C27 179.68(11) .
C24 C23 C28 C16 179.37(11) .
C22 C23 C28 C16 -0.40(13) .
O16 C16 C28 C27 58.89(15) .
C15 C16 C28 C27 -61.49(15) .
C17 C16 C28 C27 179.66(11) .
O16 C16 C28 C23 -121.01(11) .
C15 C16 C28 C23 118.60(11) .
C17 C16 C28 C23 -0.25(12) .
C29 C30 C31 O31 -77.0(19) .
C29 C30 C31 C32 167.8(11) .
C29' C30' C31' O31' 60.4(3) .
C29' C30' C31' C32' -176.2(2) .
O31 C31 C32 C33 16(2) .
C30 C31 C32 C33 142.1(17) .
O31' C31' C32' C33' -62.7(4) .
C30' C31' C32' C33' 176.9(3) .
C34' C35' C36 C37' 174.9(7) .
C34' C35' C36 O36 -67.4(8) .
C34 C35 C36' O36' 62.6(8) .
C34 C35 C36' C37 -177.6(7) .
O36' C36' C37 C38 -61.6(9) .
C35 C36' C37 C38 -179.3(4) .
C35' C36 C37' C38' -176.2(5) .
O36 C36 C37' C38' 62.9(7) .
C41' O41 C41 C40 52.7(9) .
C41' O41 C41 C42 -69.8(9) .
C39 C40 C41 O41 58.4(5) .
C39 C40 C41 C42 179.2(4) .
C39' C40' C41' O41 -63.3(13) .
C39' C40' C41' C42' -178.4(13) .
C41 O41 C41' C40' -57.4(9) .
C41 O41 C41' C42' 62.8(10) .
O41 C41 C42 C43 -60.0(4) .
C40 C41 C42 C43 178.4(3) .
C40' C41' C42' C43' -173.9(8) .
O41 C41' C42' C43' 68.7(12) .
